data_7228610
loop_
_publ_author_name
'Kummer, S.'
'Babel, D.'

_publ_section_title
;
 The anti-perovskite-like crystal structure of
 tris[tetraquocopper(II)]-bis[hexafluorometallates(III)] Cu3M2F12.12H2O (M
 = V, Cr, Fe)
;
_journal_name_full 'Zeitschrift fur Naturforschung'
_journal_page_first 1403
_journal_page_last 1410
_journal_volume 42b
_journal_year 1987
_chemical_formula_sum 'Cu3 F12 Fe2 H24 O12'
_chemical_formula_weight 746.49
_space_group_IT_number 2
_symmetry_cell_setting triclinic
_symmetry_Int_Tables_number 2
_symmetry_space_group_name_Hall '-P 1'
_symmetry_space_group_name_H-M 'P -1'
_cell_angle_alpha 90.81(1)
_cell_angle_beta 89.82(1)
_cell_angle_gamma 92.99(1)
_cell_formula_units_Z 1
_cell_length_a 7.504(1)
_cell_length_b 7.612(1)
_cell_length_c 8.124(1)
_cell_volume 463.37(10)
_diffrn_ambient_temperature 293
_diffrn_radiation_probe x-ray
_diffrn_radiation_type MoK\a
_diffrn_radiation_wavelength 0.71069
_exptl_absorpt_coefficient_mu 4.908
_exptl_crystal_density_diffrn 2.67
_refine_ls_number_reflns 2052
_refine_ls_R_factor_gt 0.0309
_refine_ls_wR_factor_gt 0.0264
_cod_data_source_file Z-Naturforsch-1987-42b-1403-1410-3.cif
_cod_data_source_block Cu3Fe2F12.12H2O
_cod_original_formula_sum 'H24 Cu3 F12 Fe2 O12'
_cod_database_code 7228610

loop_
_symmetry_equiv_pos_site_id
_symmetry_equiv_pos_as_xyz
1 x,y,z
2 -x,-y,-z

loop_
_atom_site_label
_atom_site_type_symbol
_atom_site_thermal_displace_type
_atom_site_fract_x
_atom_site_fract_y
_atom_site_fract_z
_atom_site_occupancy
_atom_site_U_iso_or_equiv
_atom_site_calc_flag
_atom_site_refinement_flags
_atom_site_disorder_assembly
_atom_site_disorder_group
Cu1 Cu Uiso 0.00000 0.00000 0.00000 1.000 0.0123(3) . . . .
Cu2 Cu Uiso 0.00000 0.50000 0.50000 1.000 0.0146(3) . . . .
Cu3 Cu Uiso 0.50000 0.50000 0.00000 1.000 0.0137(3) . . . .
Fe1 Fe Uiso 0.00000 0.50000 0.00000 1.000 0.0104(3) . . . .
F1 F Uiso 0.0965(3) 0.2766(2) 0.9718(3) 1.000 0.0221(10) . . . .
F2 F Uiso 0.0884(3) 0.5691(2) 0.7797(2) 1.000 0.0180(8) . . . .
F3 F Uiso 0.2256(2) 0.5881(2) 0.0957(2) 1.000 0.0191(9) . . . .
O1 O Uiso 0.1013(3) 0.9274(3) 0.7860(3) 1.000 0.0195(11) . . . .
O2 O Uiso 0.2318(3) 0.9571(3) 0.1037(3) 1.000 0.0204(12) . . . .
O3 O Uiso 0.0343(4) 0.2500(3) 0.5416(3) 1.000 0.0249(14) . . . .
O4 O Uiso 0.2446(3) 0.5266(3) 0.4232(3) 1.000 0.0223(12) . . . .
O5 O Uiso 0.4782(4) 0.2641(3) 0.0964(3) 1.000 0.0253(14) . . . .
O6 O Uiso 0.4053(3) 0.4174(3) 0.7878(3) 1.000 0.0187(11) . . . .
Fe2 Fe Uiso 0.50000 0.00000 0.50000 1.000 0.0109(3) . . . .
F4 F Uiso 0.4191(3) 0.0895(2) 0.7087(2) 1.000 0.0208(9) . . . .
F5 F Uiso 0.2543(3) 0.0000(3) 0.4200(2) 1.000 0.0230(10) . . . .
F6 F Uiso 0.4502(4) 0.7673(2) 0.5820(3) 1.000 0.0251(11) . . . .

loop_
_geom_angle_atom_site_label_1
_geom_angle_atom_site_label_2
_geom_angle_atom_site_label_3
_geom_angle
_geom_angle_site_symmetry_1
_geom_angle_site_symmetry_2
_geom_angle_site_symmetry_3
_geom_angle_publ_flag
O1 Cu1 O2 88.65(10) 1_544 . 1_545 yes
F1 Cu1 O1 93.05(9) 1_554 . 1_544 yes
F1 Cu1 O1 86.95(9) 2_556 . 1_544 yes
O1 Cu1 O2 91.35(10) 1_544 . 2_565 yes
O1 Cu1 O1 180.00 1_544 . 2_566 yes
F1 Cu1 O2 87.70(9) 1_554 . 1_545 yes
F1 Cu1 O2 92.30(9) 2_556 . 1_545 yes
O2 Cu1 O2 180.00 1_545 . 2_565 yes
O1 Cu1 O2 91.35(10) 2_566 . 1_545 yes
F1 Cu1 F1 180.00 1_554 . 2_556 yes
F1 Cu1 O2 92.30(9) 1_554 . 2_565 yes
F1 Cu1 O1 86.95(9) 1_554 . 2_566 yes
F1 Cu1 O2 87.70(9) 2_556 . 2_565 yes
F1 Cu1 O1 93.05(9) 2_556 . 2_566 yes
O1 Cu1 O2 88.65(10) 2_566 . 2_565 yes
F2 Cu2 O3 89.30(8) . . . yes
F2 Cu2 O4 91.73(9) . . . yes
F2 Cu2 F2 180.00 . . 2_566 yes
F2 Cu2 O3 90.70(8) . . 2_566 yes
F2 Cu2 O4 88.27(9) . . 2_566 yes
O3 Cu2 O4 89.41(11) . . . yes
F2 Cu2 O3 90.70(8) 2_566 . . yes
O3 Cu2 O3 180.00 . . 2_566 yes
O3 Cu2 O4 90.59(11) . . 2_566 yes
F2 Cu2 O4 88.27(9) 2_566 . . yes
O3 Cu2 O4 90.59(11) 2_566 . . yes
O4 Cu2 O4 180.00 . . 2_566 yes
F2 Cu2 O3 89.30(8) 2_566 . 2_566 yes
F2 Cu2 O4 91.73(9) 2_566 . 2_566 yes
O3 Cu2 O4 89.41(11) 2_566 . 2_566 yes
F3 Cu3 O5 95.50(9) . . . yes
F3 Cu3 O6 93.90(8) . . 1_554 yes
F3 Cu3 F3 180.00 . . 2_665 yes
F3 Cu3 O5 84.50(9) . . 2_665 yes
F3 Cu3 O6 86.10(8) . . 2_666 yes
O5 Cu3 O6 93.20(10) . . 1_554 yes
F3 Cu3 O5 84.50(9) 2_665 . . yes
O5 Cu3 O5 180.00 . . 2_665 yes
O5 Cu3 O6 86.80(10) . . 2_666 yes
F3 Cu3 O6 86.10(8) 2_665 . 1_554 yes
O5 Cu3 O6 86.80(10) 2_665 . 1_554 yes
O6 Cu3 O6 180.00 1_554 . 2_666 yes
F3 Cu3 O5 95.50(9) 2_665 . 2_665 yes
F3 Cu3 O6 93.90(8) 2_665 . 2_666 yes
O5 Cu3 O6 93.20(10) 2_665 . 2_666 yes
F1 Fe1 F3 89.17(8) 1_554 . . yes
F2 Fe1 F3 89.73(8) 1_554 . . yes
F3 Fe1 F3 180.00 . . 2_565 yes
F1 Fe1 F3 90.83(8) 2_566 . . yes
F2 Fe1 F3 90.27(8) 2_566 . . yes
F1 Fe1 F2 90.17(9) 1_554 . 1_554 yes
F1 Fe1 F3 90.83(8) 1_554 . 2_565 yes
F1 Fe1 F1 180.00 1_554 . 2_566 yes
F1 Fe1 F2 89.83(9) 1_554 . 2_566 yes
F2 Fe1 F3 90.27(8) 1_554 . 2_565 yes
F1 Fe1 F2 89.83(9) 2_566 . 1_554 yes
F2 Fe1 F2 180.00 1_554 . 2_566 yes
F1 Fe1 F3 89.17(8) 2_566 . 2_565 yes
F2 Fe1 F3 89.73(8) 2_566 . 2_565 yes
F1 Fe1 F2 90.17(9) 2_566 . 2_566 yes
F4 Fe2 F5 88.78(8) 2_656 . 2_656 yes
F4 Fe2 F6 87.84(9) 2_656 . 2_666 yes
F5 Fe2 F6 88.99(11) 2_656 . 2_666 yes
F4 Fe2 F5 88.78(8) . . . yes
F4 Fe2 F6 87.84(9) . . 1_545 yes
F4 Fe2 F4 180.00 . . 2_656 yes
F4 Fe2 F5 91.22(8) . . 2_656 yes
F4 Fe2 F6 92.16(9) . . 2_666 yes
F5 Fe2 F6 88.99(11) . . 1_545 yes
F4 Fe2 F5 91.22(8) 2_656 . . yes
F5 Fe2 F5 180.00 . . 2_656 yes
F5 Fe2 F6 91.01(11) . . 2_666 yes
F4 Fe2 F6 92.16(9) 2_656 . 1_545 yes
F5 Fe2 F6 91.01(11) 2_656 . 1_545 yes
F6 Fe2 F6 180.00 1_545 . 2_666 yes
Cu1 F1 Fe1 136.30(12) 1_556 . 1_556 yes
Cu2 F2 Fe1 135.33(10) . . 1_556 yes
Cu3 F3 Fe1 122.49(8) . . . yes

loop_
_geom_bond_atom_site_label_1
_geom_bond_atom_site_label_2
_geom_bond_distance
_geom_bond_site_symmetry_1
_geom_bond_site_symmetry_2
_geom_bond_publ_flag
Cu1 O1 1.978(2) . 1_544 yes
Cu1 O2 1.980(2) . 1_545 yes
Cu1 F1 2.2053(16) . 1_554 yes
Cu1 F1 2.2053(16) . 2_556 yes
Cu1 O2 1.980(2) . 2_565 yes
Cu1 O1 1.978(2) . 2_566 yes
Cu2 F2 2.4123(17) . . yes
Cu2 O3 1.968(2) . . yes
Cu2 O4 1.938(2) . . yes
Cu2 F2 2.4123(17) . 2_566 yes
Cu2 O3 1.968(2) . 2_566 yes
Cu2 O4 1.938(2) . 2_566 yes
Cu3 F3 2.3267(15) . . yes
Cu3 O5 1.968(2) . . yes
Cu3 O6 1.950(2) . 1_554 yes
Cu3 F3 2.3267(15) . 2_665 yes
Cu3 O5 1.968(2) . 2_665 yes
Cu3 O6 1.950(2) . 2_666 yes
Fe1 F3 1.9481(15) . . yes
Fe1 F1 1.8934(17) . 1_554 yes
Fe1 F2 1.9755(17) . 1_554 yes
Fe1 F3 1.9481(15) . 2_565 yes
Fe1 F1 1.8934(17) . 2_566 yes
Fe1 F2 1.9755(17) . 2_566 yes
Fe2 F4 1.9265(17) . . yes
Fe2 F5 1.957(2) . . yes
Fe2 F6 1.9193(17) . 1_545 yes
Fe2 F4 1.9265(17) . 2_656 yes
Fe2 F5 1.957(2) . 2_656 yes
Fe2 F6 1.9193(17) . 2_666 yes

loop_
_geom_torsion_atom_site_label_1
_geom_torsion_atom_site_label_2
_geom_torsion_atom_site_label_3
_geom_torsion_atom_site_label_4
_geom_torsion
_geom_torsion_site_symmetry_1
_geom_torsion_site_symmetry_2
_geom_torsion_site_symmetry_3
_geom_torsion_site_symmetry_4
_geom_torsion_publ_flag
O3 Cu2 F2 Fe1 -59.32(15) . . . 1_556 no
O4 Cu2 F2 Fe1 -148.71(14) . . . 1_556 no
O3 Cu2 F2 Fe1 -120.68(15) . . 2_566 . no
O4 Cu2 F2 Fe1 -31.29(14) . . 2_566 . no
O5 Cu3 F3 Fe1 -73.96(11) . . . . no
O6 Cu3 F3 Fe1 19.64(11) 1_554 . . . no
O5 Cu3 F3 Fe1 106.04(11) 2_665 . . . no
O6 Cu3 F3 Fe1 -160.36(11) 2_666 . . . no
F1 Fe1 F3 Cu3 37.21(10) 1_554 . . . no
F2 Fe1 F3 Cu3 -52.96(9) 1_554 . . . no
F1 Fe1 F3 Cu3 -142.79(10) 2_566 . . . no
F2 Fe1 F3 Cu3 127.04(9) 2_566 . . . no
F3 Fe1 F1 Cu1 139.99(18) . . 1_554 . no
F3 Fe1 F2 Cu2 16.08(13) . . 2_566 . no
